data_7153892
loop_
_publ_author_name
'Zhao, Fei'
'Li, Yuexing'
'Wang, Yang'
'Zhang, Wen-Xiong'
'Xi, Zhenfeng'

_publ_section_title
;
 Selective synthesis of (Z)-2-enynyl-2-hydroxy-imidazolidine-4,5-diones
 via Cu(i)-mediated multicomponent coupling of terminal alkynes,
 carbodiimides and oxalyl chloride.
;
_journal_issue 21
_journal_name_full 'Organic &amp; biomolecular chemistry'
_journal_page_first 3336
_journal_page_last 3339
_journal_paper_doi 10.1039/c4ob00185k
_journal_volume 12
_journal_year 2014
_chemical_formula_sum 'C9 H14 Cl2 N2 O2'
_chemical_formula_weight 253.12
_chemical_name_systematic
;
?
;
_space_group_IT_number 14
_symmetry_cell_setting monoclinic
_symmetry_space_group_name_Hall '-P 2yn'
_symmetry_space_group_name_H-M 'P 1 21/n 1'
_atom_sites_solution_hydrogens geom
_atom_sites_solution_primary direct
_atom_sites_solution_secondary difmap
_audit_creation_method SHELXL-97
_cell_angle_alpha 90.00
_cell_angle_beta 95.18(3)
_cell_angle_gamma 90.00
_cell_formula_units_Z 4
_cell_length_a 5.8444(12)
_cell_length_b 19.476(4)
_cell_length_c 10.909(2)
_cell_measurement_reflns_used 5403
_cell_measurement_temperature 293(2)
_cell_measurement_theta_max 27.46
_cell_measurement_theta_min 2.09
_cell_volume 1236.7(4)
_computing_cell_refinement Rapid-AUTO
_computing_data_collection 'Rapid-AUTO (Rigaku,2000)'
_computing_data_reduction 'CrystalStructure (Rigaku/MSC,2000)'
_computing_molecular_graphics 'Siemens SHELXTL V4.2,(Sheldrick,1990)'
_computing_publication_material SHELXL-97,(Sheldrick,1997)
_computing_structure_refinement SHELXL-97,(Sheldrick,1997)
_computing_structure_solution SHELXS-97,(Sheldrick,1997)
_diffrn_ambient_temperature 293(2)
_diffrn_detector_area_resol_mean 10.00
_diffrn_measured_fraction_theta_full 0.990
_diffrn_measured_fraction_theta_max 0.990
_diffrn_measurement_device_type 'Rigaku RAXIS RAPID IP'
_diffrn_measurement_method \W
_diffrn_radiation_monochromator graphite
_diffrn_radiation_source 'fine-focus sealed tube'
_diffrn_radiation_type MoK\a
_diffrn_radiation_wavelength 0.71073
_diffrn_reflns_av_R_equivalents 0.0418
_diffrn_reflns_av_sigmaI/netI 0.0667
_diffrn_reflns_limit_h_max 7
_diffrn_reflns_limit_h_min -7
_diffrn_reflns_limit_k_max 25
_diffrn_reflns_limit_k_min -25
_diffrn_reflns_limit_l_max 14
_diffrn_reflns_limit_l_min -14
_diffrn_reflns_number 5403
_diffrn_reflns_theta_full 27.46
_diffrn_reflns_theta_max 27.46
_diffrn_reflns_theta_min 2.09
_diffrn_standards_decay_% 0
_diffrn_standards_interval_count 0
_diffrn_standards_interval_time 0
_diffrn_standards_number 0
_exptl_absorpt_coefficient_mu 0.509
_exptl_absorpt_correction_T_max 0.9051
_exptl_absorpt_correction_T_min 0.8624
_exptl_absorpt_correction_type empirical
_exptl_absorpt_process_details
;
HIGASHI, T. (1995). Abscor-Empirical
Absorption Correction based on Fourier
Series Approximation.
Rigaku Corporation,Tokyo,Japan.
;
_exptl_crystal_density_diffrn 1.360
_exptl_crystal_density_method 'not measured'
_exptl_crystal_F_000 528
_exptl_crystal_size_max 0.30
_exptl_crystal_size_mid 0.30
_exptl_crystal_size_min 0.20
_refine_diff_density_max 0.250
_refine_diff_density_min -0.415
_refine_diff_density_rms 0.081
_refine_ls_extinction_coef 0.130(5)
_refine_ls_extinction_expression Fc^*^=kFc[1+0.001xFc^2^\l^3^/sin(2\q)]^-1/4^
_refine_ls_extinction_method SHELXL
_refine_ls_goodness_of_fit_ref 0.993
_refine_ls_hydrogen_treatment none
_refine_ls_matrix_type full
_refine_ls_number_parameters 141
_refine_ls_number_reflns 2809
_refine_ls_number_restraints 0
_refine_ls_restrained_S_all 0.993
_refine_ls_R_factor_all 0.0692
_refine_ls_R_factor_gt 0.0445
_refine_ls_shift/su_max 0.000
_refine_ls_shift/su_mean 0.000
_refine_ls_structure_factor_coef Fsqd
_refine_ls_weighting_details 'calc w=1/[\s^2^(Fo^2^)+(0.0400P)^2^+0.0000P] where P=(Fo^2^+2Fc^2^)/3'
_refine_ls_weighting_scheme calc
_refine_ls_wR_factor_gt 0.0943
_refine_ls_wR_factor_ref 0.1006
_reflns_number_gt 1817
_reflns_number_total 2809
_reflns_threshold_expression >2sigma(I)
_cod_data_source_file c4ob00185k2.cif
_cod_data_source_block wy16a
_cod_depositor_comments
;
The following automatic conversions were performed:

'_exptl_absorpt_correction_type' value 'Empirical' changed to
'empirical' according to
/usr/data/users/saulius/crontab/automatic-downloads/current/RSC/lib/dictionaries/cif_core.dic
dictionary named 'cif_core.dic' version 2.4.2 from 2011-04-26.

Automatic conversion script
Id: cif_fix_values 2281 2013-09-26 08:29:07Z andrius 
;
_cod_original_cell_volume 1236.6(4)
_cod_original_sg_symbol_H-M P2(1)/n
_cod_database_code 7153892

loop_
_symmetry_equiv_pos_as_xyz
'x, y, z'
'-x+1/2, y+1/2, -z+1/2'
'-x, -y, -z'
'x-1/2, -y-1/2, z-1/2'

loop_
_atom_site_label
_atom_site_type_symbol
_atom_site_fract_x
_atom_site_fract_y
_atom_site_fract_z
_atom_site_U_iso_or_equiv
_atom_site_adp_type
_atom_site_occupancy
_atom_site_symmetry_multiplicity
_atom_site_calc_flag
_atom_site_refinement_flags
C1 C 0.0588(3) 0.14285(11) 0.38662(17) 0.0376(5) Uani 1 1 d .
C2 C 0.2410(4) 0.13262(11) 0.21066(19) 0.0449(5) Uani 1 1 d .
C3 C 0.2426(4) 0.20762(11) 0.24991(18) 0.0427(5) Uani 1 1 d .
C4 C 0.0769(4) 0.02317(12) 0.2953(2) 0.0551(6) Uani 1 1 d .
H4 H -0.0077 0.0136 0.3669 0.066 Uiso 1 1 calc R
C5 C -0.0777(6) 0.00391(16) 0.1806(3) 0.0863(10) Uani 1 1 d .
H5A H -0.2113 0.0328 0.1743 0.129 Uiso 1 1 calc R
H5B H -0.1238 -0.0432 0.1861 0.129 Uiso 1 1 calc R
H5C H 0.0046 0.0100 0.1091 0.129 Uiso 1 1 calc R
C6 C 0.3002(5) -0.01779(14) 0.3102(3) 0.0822(9) Uani 1 1 d .
H6A H 0.3843 -0.0107 0.2396 0.123 Uiso 1 1 calc R
H6B H 0.2657 -0.0657 0.3175 0.123 Uiso 1 1 calc R
H6C H 0.3912 -0.0028 0.3829 0.123 Uiso 1 1 calc R
C7 C 0.0791(4) 0.27193(11) 0.42613(18) 0.0446(5) Uani 1 1 d .
H7 H -0.0080 0.2573 0.4943 0.054 Uiso 1 1 calc R
C8 C 0.3018(4) 0.30457(14) 0.4814(2) 0.0723(8) Uani 1 1 d .
H8A H 0.3908 0.2710 0.5293 0.108 Uiso 1 1 calc R
H8B H 0.2670 0.3423 0.5332 0.108 Uiso 1 1 calc R
H8C H 0.3880 0.3209 0.4165 0.108 Uiso 1 1 calc R
C9 C -0.0721(5) 0.32087(13) 0.3457(2) 0.0637(7) Uani 1 1 d .
H9A H 0.0118 0.3376 0.2801 0.096 Uiso 1 1 calc R
H9B H -0.1163 0.3588 0.3945 0.096 Uiso 1 1 calc R
H9C H -0.2070 0.2970 0.3117 0.096 Uiso 1 1 calc R
Cl1 Cl 0.19259(10) 0.11909(3) 0.53722(5) 0.0551(2) Uani 1 1 d .
Cl2 Cl -0.24792(9) 0.13876(3) 0.40006(6) 0.0581(2) Uani 1 1 d .
N1 N 0.1272(3) 0.09782(9) 0.29498(15) 0.0417(4) Uani 1 1 d .
N2 N 0.1291(3) 0.20948(8) 0.35373(14) 0.0376(4) Uani 1 1 d .
O1 O 0.3250(3) 0.10918(9) 0.12207(14) 0.0634(5) Uani 1 1 d .
O2 O 0.3267(3) 0.25535(8) 0.19895(14) 0.0590(4) Uani 1 1 d .

loop_
_atom_site_aniso_label
_atom_site_aniso_U_11
_atom_site_aniso_U_22
_atom_site_aniso_U_33
_atom_site_aniso_U_23
_atom_site_aniso_U_13
_atom_site_aniso_U_12
C1 0.0375(10) 0.0439(12) 0.0323(10) 0.0031(9) 0.0085(8) -0.0021(9)
C2 0.0481(12) 0.0508(13) 0.0370(11) 0.0011(10) 0.0100(9) 0.0010(10)
C3 0.0446(12) 0.0481(13) 0.0368(11) 0.0036(10) 0.0113(9) -0.0017(10)
C4 0.0686(16) 0.0441(14) 0.0554(14) 0.0006(11) 0.0200(12) -0.0057(11)
C5 0.111(3) 0.072(2) 0.0759(19) -0.0189(16) 0.0061(17) -0.0326(18)
C6 0.091(2) 0.0496(17) 0.110(2) 0.0082(15) 0.0321(19) 0.0163(15)
C7 0.0514(12) 0.0458(13) 0.0381(11) -0.0009(9) 0.0122(9) 0.0009(10)
C8 0.0676(18) 0.0724(19) 0.0759(18) -0.0290(15) 0.0017(14) -0.0085(13)
C9 0.0753(17) 0.0546(16) 0.0627(15) 0.0050(13) 0.0145(13) 0.0176(13)
Cl1 0.0649(4) 0.0646(4) 0.0354(3) 0.0124(3) 0.0026(2) 0.0015(3)
Cl2 0.0376(3) 0.0692(4) 0.0692(4) 0.0008(3) 0.0153(2) -0.0054(3)
N1 0.0499(10) 0.0394(10) 0.0375(9) -0.0002(8) 0.0129(7) -0.0042(8)
N2 0.0437(10) 0.0395(10) 0.0312(8) 0.0023(7) 0.0118(7) -0.0013(7)
O1 0.0817(12) 0.0658(12) 0.0473(9) -0.0067(8) 0.0310(8) 0.0012(9)
O2 0.0736(11) 0.0550(10) 0.0530(9) 0.0084(8) 0.0302(8) -0.0106(9)

loop_
_atom_type_symbol
_atom_type_description
_atom_type_scat_dispersion_real
_atom_type_scat_dispersion_imag
_atom_type_scat_source
C C 0.0033 0.0016 'International Tables Vol C Tables 4.2.6.8 and 6.1.1.4'
H H 0.0000 0.0000 'International Tables Vol C Tables 4.2.6.8 and 6.1.1.4'
N N 0.0061 0.0033 'International Tables Vol C Tables 4.2.6.8 and 6.1.1.4'
O O 0.0106 0.0060 'International Tables Vol C Tables 4.2.6.8 and 6.1.1.4'
Cl Cl 0.1484 0.1585 'International Tables Vol C Tables 4.2.6.8 and 6.1.1.4'

loop_
_geom_angle_atom_site_label_1
_geom_angle_atom_site_label_2
_geom_angle_atom_site_label_3
_geom_angle
N1 C1 N2 106.38(15)
N1 C1 Cl2 111.98(14)
N2 C1 Cl2 111.84(14)
N1 C1 Cl1 110.84(14)
N2 C1 Cl1 110.59(13)
Cl2 C1 Cl1 105.29(10)
O1 C2 N1 127.5(2)
O1 C2 C3 126.40(19)
N1 C2 C3 106.15(17)
O2 C3 N2 127.6(2)
O2 C3 C2 126.88(19)
N2 C3 C2 105.56(17)
N1 C4 C5 110.0(2)
N1 C4 C6 110.2(2)
C5 C4 C6 113.4(2)
N1 C4 H4 107.7
C5 C4 H4 107.7
C6 C4 H4 107.7
C4 C5 H5A 109.5
C4 C5 H5B 109.5
H5A C5 H5B 109.5
C4 C5 H5C 109.5
H5A C5 H5C 109.5
H5B C5 H5C 109.5
C4 C6 H6A 109.5
C4 C6 H6B 109.5
H6A C6 H6B 109.5
C4 C6 H6C 109.5
H6A C6 H6C 109.5
H6B C6 H6C 109.5
N2 C7 C9 109.63(17)
N2 C7 C8 110.36(18)
C9 C7 C8 113.4(2)
N2 C7 H7 107.7
C9 C7 H7 107.7
C8 C7 H7 107.7
C7 C8 H8A 109.5
C7 C8 H8B 109.5
H8A C8 H8B 109.5
C7 C8 H8C 109.5
H8A C8 H8C 109.5
H8B C8 H8C 109.5
C7 C9 H9A 109.5
C7 C9 H9B 109.5
H9A C9 H9B 109.5
C7 C9 H9C 109.5
H9A C9 H9C 109.5
H9B C9 H9C 109.5
C2 N1 C1 110.78(17)
C2 N1 C4 126.70(18)
C1 N1 C4 122.51(16)
C3 N2 C1 111.09(17)
C3 N2 C7 126.44(17)
C1 N2 C7 122.47(15)

loop_
_geom_bond_atom_site_label_1
_geom_bond_atom_site_label_2
_geom_bond_distance
C1 N1 1.414(3)
C1 N2 1.417(3)
C1 Cl2 1.814(2)
C1 Cl1 1.815(2)
C2 O1 1.212(2)
C2 N1 1.363(3)
C2 C3 1.522(3)
C3 O2 1.210(2)
C3 N2 1.364(2)
C4 N1 1.483(3)
C4 C5 1.523(4)
C4 C6 1.526(4)
C4 H4 0.9800
C5 H5A 0.9600
C5 H5B 0.9600
C5 H5C 0.9600
C6 H6A 0.9600
C6 H6B 0.9600
C6 H6C 0.9600
C7 N2 1.493(3)
C7 C9 1.523(3)
C7 C8 1.523(3)
C7 H7 0.9800
C8 H8A 0.9600
C8 H8B 0.9600
C8 H8C 0.9600
C9 H9A 0.9600
C9 H9B 0.9600
C9 H9C 0.9600
